data_2225893
loop_
_publ_author_name
'Yin, Ming'
'Wu, Shao-Tong'

_publ_section_title
;
 2-Methylpiperazinediium tetrachloridozincate(II)
;
_journal_coeditor_code HY2296
_journal_issue 5
_journal_name_full 'Acta Crystallographica Section E'
_journal_page_first m515
_journal_paper_doi 10.1107/S1600536810012547
_journal_volume 66
_journal_year 2010
_chemical_formula_iupac '(C5 H14 N2) [Zn Cl4]'
_chemical_formula_moiety 'C5 H14 N2 2+, Cl4 Zn 2-'
_chemical_formula_sum 'C5 H14 Cl4 N2 Zn'
_chemical_formula_weight 309.35
_chemical_name_systematic
;
2-Methylpiperazinediium tetrachloridozinc(II)
;
_space_group_IT_number 14
_symmetry_cell_setting monoclinic
_symmetry_space_group_name_Hall '-P 2yn'
_symmetry_space_group_name_H-M 'P 1 21/n 1'
_atom_sites_solution_hydrogens geom
_atom_sites_solution_primary direct
_atom_sites_solution_secondary difmap
_audit_creation_method SHELXL-97
_cell_angle_alpha 90.00
_cell_angle_beta 90.35(3)
_cell_angle_gamma 90.00
_cell_formula_units_Z 4
_cell_length_a 8.4183(17)
_cell_length_b 14.939(3)
_cell_length_c 9.830(2)
_cell_measurement_reflns_used 2112
_cell_measurement_temperature 291(2)
_cell_measurement_theta_max 26.00
_cell_measurement_theta_min 3.18
_cell_volume 1236.2(4)
_computing_cell_refinement 'CrystalClear (Rigaku, 2005)'
_computing_data_collection 'CrystalClear (Rigaku, 2005)'
_computing_data_reduction 'CrystalClear (Rigaku, 2005)'
_computing_molecular_graphics 'SHELXTL (Sheldrick, 2008) and DIAMOND (Brandenburg, 1999)'
_computing_publication_material 'SHELXTL (Sheldrick, 2008)'
_computing_structure_refinement 'SHELXL97 (Sheldrick, 2008)'
_computing_structure_solution 'SHELXS97 (Sheldrick, 2008)'
_diffrn_ambient_temperature 291(2)
_diffrn_detector_area_resol_mean 13.6612
_diffrn_measured_fraction_theta_full 0.999
_diffrn_measured_fraction_theta_max 0.999
_diffrn_measurement_device_type 'Rigaku SCXmini CCD'
_diffrn_measurement_method '\w scans'
_diffrn_radiation_monochromator graphite
_diffrn_radiation_source 'fine-focus sealed tube'
_diffrn_radiation_type MoK\a
_diffrn_radiation_wavelength 0.71073
_diffrn_reflns_av_R_equivalents 0.0449
_diffrn_reflns_av_sigmaI/netI 0.0322
_diffrn_reflns_limit_h_max 10
_diffrn_reflns_limit_h_min -10
_diffrn_reflns_limit_k_max 18
_diffrn_reflns_limit_k_min -18
_diffrn_reflns_limit_l_max 12
_diffrn_reflns_limit_l_min -12
_diffrn_reflns_number 11203
_diffrn_reflns_theta_full 26.00
_diffrn_reflns_theta_max 26.00
_diffrn_reflns_theta_min 3.18
_exptl_absorpt_coefficient_mu 2.808
_exptl_absorpt_correction_T_max 0.6781
_exptl_absorpt_correction_T_min 0.4399
_exptl_absorpt_correction_type multi-scan
_exptl_absorpt_process_details '(CrystalClear; Rigaku, 2005)'
_exptl_crystal_colour colorless
_exptl_crystal_density_diffrn 1.662
_exptl_crystal_density_method 'not measured'
_exptl_crystal_description block
_exptl_crystal_F_000 624
_exptl_crystal_size_max 0.35
_exptl_crystal_size_mid 0.25
_exptl_crystal_size_min 0.15
_refine_diff_density_max 0.669
_refine_diff_density_min -0.448
_refine_ls_extinction_method none
_refine_ls_goodness_of_fit_ref 1.106
_refine_ls_hydrogen_treatment constr
_refine_ls_matrix_type full
_refine_ls_number_parameters 110
_refine_ls_number_reflns 2423
_refine_ls_number_restraints 0
_refine_ls_restrained_S_all 1.106
_refine_ls_R_factor_all 0.0446
_refine_ls_R_factor_gt 0.0372
_refine_ls_shift/su_max 0.000
_refine_ls_shift/su_mean 0.000
_refine_ls_structure_factor_coef Fsqd
_refine_ls_weighting_details 'calc w=1/[\s^2^(Fo^2^)+(0.0275P)^2^+1.3805P] where P=(Fo^2^+2Fc^2^)/3'
_refine_ls_weighting_scheme calc
_refine_ls_wR_factor_gt 0.0848
_refine_ls_wR_factor_ref 0.0877
_reflns_number_gt 2112
_reflns_number_total 2423
_reflns_threshold_expression I>2\s(I)
_cod_data_source_file hy2296.cif
_cod_data_source_block I
_cod_depositor_comments
;
The following automatic conversions were performed:
'_symmetry_cell_setting' value 'Monoclinic' changed to 'monoclinic'
according to '/home/saulius/struct/CIF-dictionaries/cif_core.dic'
dictionary named 'cif_core.dic' version 2.4.1 from 2010-06-29.

Automatic conversion script
Id: cif_fix_enum 1527 2010-12-29 10:47:43Z saulius 
;
_cod_original_cell_volume 1236.3(4)
_cod_original_sg_symbol_H-M 'P 21/n'
_cod_database_code 2225893
_cod_database_fobs_code 2225893

loop_
_symmetry_equiv_pos_as_xyz
'x, y, z'
'-x+1/2, y+1/2, -z+1/2'
'-x, -y, -z'
'x-1/2, -y-1/2, z-1/2'

loop_
_atom_site_type_symbol
_atom_site_label
_atom_site_fract_x
_atom_site_fract_y
_atom_site_fract_z
_atom_site_U_iso_or_equiv
_atom_site_adp_type
_atom_site_calc_flag
_atom_site_refinement_flags
_atom_site_occupancy
_atom_site_disorder_assembly
_atom_site_disorder_group
C C1 0.3285(4) 0.0505(2) 0.7709(4) 0.0525(9) Uani d . 1 . .
H H1C 0.3682 0.0101 0.8405 0.063 Uiso calc R 1 . .
H H1D 0.3282 0.0188 0.6848 0.063 Uiso calc R 1 . .
C C2 0.4331(4) 0.1290(3) 0.7618(4) 0.0518(9) Uani d . 1 . .
H H2C 0.5384 0.1101 0.7346 0.062 Uiso calc R 1 . .
H H2D 0.4419 0.1571 0.8505 0.062 Uiso calc R 1 . .
C C3 0.2019(3) 0.2241(2) 0.6920(3) 0.0373(7) Uani d . 1 . .
H H3 0.2013 0.2560 0.7791 0.045 Uiso calc R 1 . .
C C4 0.0994(4) 0.1433(2) 0.7029(4) 0.0429(8) Uani d . 1 . .
H H4A 0.0917 0.1145 0.6147 0.051 Uiso calc R 1 . .
H H4B -0.0066 0.1613 0.7297 0.051 Uiso calc R 1 . .
C C5 0.1468(4) 0.2868(2) 0.5815(4) 0.0521(9) Uani d . 1 . .
H H5A 0.1518 0.2569 0.4952 0.078 Uiso calc R 1 . .
H H5B 0.2141 0.3386 0.5801 0.078 Uiso calc R 1 . .
H H5C 0.0393 0.3047 0.5988 0.078 Uiso calc R 1 . .
Cl Cl1 0.20460(10) -0.02794(6) 0.10506(9) 0.0464(2) Uani d . 1 . .
Cl Cl2 0.19838(10) 0.21504(6) 0.07287(9) 0.0490(2) Uani d . 1 . .
Cl Cl3 -0.04089(10) 0.10987(6) 0.33241(9) 0.0470(2) Uani d . 1 . .
Cl Cl4 0.40648(12) 0.10940(8) 0.37036(10) 0.0670(3) Uani d . 1 . .
N N1 0.1644(3) 0.07835(19) 0.8046(3) 0.0428(7) Uani d . 1 . .
H H1A 0.1639 0.1037 0.8877 0.051 Uiso calc R 1 . .
H H1B 0.1013 0.0297 0.8072 0.051 Uiso calc R 1 . .
N N2 0.3697(3) 0.19527(18) 0.6611(3) 0.0379(6) Uani d . 1 . .
H H2A 0.3721 0.1708 0.5775 0.046 Uiso calc R 1 . .
H H2B 0.4330 0.2438 0.6607 0.046 Uiso calc R 1 . .
Zn Zn1 0.19783(4) 0.10028(3) 0.22722(4) 0.03895(14) Uani d . 1 . .

loop_
_atom_site_aniso_label
_atom_site_aniso_U_11
_atom_site_aniso_U_22
_atom_site_aniso_U_33
_atom_site_aniso_U_12
_atom_site_aniso_U_13
_atom_site_aniso_U_23
C1 0.056(2) 0.043(2) 0.059(2) 0.0128(17) 0.0036(19) 0.0120(17)
C2 0.0327(18) 0.066(2) 0.057(2) 0.0041(16) -0.0075(16) 0.0141(19)
C3 0.0335(16) 0.0407(18) 0.0376(17) 0.0001(13) 0.0016(14) 0.0058(14)
C4 0.0302(16) 0.050(2) 0.049(2) -0.0042(14) 0.0006(14) 0.0125(16)
C5 0.048(2) 0.050(2) 0.058(2) 0.0058(16) -0.0006(18) 0.0196(18)
Cl1 0.0528(5) 0.0424(5) 0.0441(5) 0.0075(4) 0.0048(4) -0.0056(4)
Cl2 0.0456(5) 0.0490(5) 0.0527(5) 0.0104(4) 0.0109(4) 0.0079(4)
Cl3 0.0396(4) 0.0540(5) 0.0474(5) 0.0026(4) 0.0088(4) -0.0057(4)
Cl4 0.0453(5) 0.1063(9) 0.0493(6) 0.0189(5) -0.0136(4) -0.0232(5)
N1 0.0417(15) 0.0416(16) 0.0451(16) -0.0079(12) 0.0057(13) 0.0112(13)
N2 0.0265(13) 0.0475(16) 0.0398(15) -0.0088(11) 0.0010(11) 0.0074(12)
Zn1 0.0354(2) 0.0457(2) 0.0357(2) 0.00775(16) -0.00171(16) -0.00409(16)

loop_
_atom_type_symbol
_atom_type_description
_atom_type_scat_dispersion_real
_atom_type_scat_dispersion_imag
_atom_type_scat_source
C C 0.0033 0.0016 'International Tables Vol C Tables 4.2.6.8 and 6.1.1.4'
H H 0.0000 0.0000 'International Tables Vol C Tables 4.2.6.8 and 6.1.1.4'
N N 0.0061 0.0033 'International Tables Vol C Tables 4.2.6.8 and 6.1.1.4'
Cl Cl 0.1484 0.1585 'International Tables Vol C Tables 4.2.6.8 and 6.1.1.4'
Zn Zn 0.2839 1.4301 'International Tables Vol C Tables 4.2.6.8 and 6.1.1.4'

loop_
_geom_angle_atom_site_label_1
_geom_angle_atom_site_label_2
_geom_angle_atom_site_label_3
_geom_angle_site_symmetry_1
_geom_angle_site_symmetry_3
_geom_angle
_geom_angle_publ_flag
C2 C1 N1 . . 110.4(3) ?
C2 C1 H1C . . 109.6 ?
N1 C1 H1C . . 109.6 ?
C2 C1 H1D . . 109.6 ?
N1 C1 H1D . . 109.6 ?
H1C C1 H1D . . 108.1 ?
C1 C2 N2 . . 110.9(3) ?
C1 C2 H2C . . 109.5 ?
N2 C2 H2C . . 109.5 ?
C1 C2 H2D . . 109.5 ?
N2 C2 H2D . . 109.5 ?
H2C C2 H2D . . 108.0 ?
C4 C3 C5 . . 112.3(3) ?
C4 C3 N2 . . 109.1(3) ?
C5 C3 N2 . . 108.5(3) ?
C4 C3 H3 . . 109.0 ?
C5 C3 H3 . . 109.0 ?
N2 C3 H3 . . 109.0 ?
C3 C4 N1 . . 111.4(3) ?
C3 C4 H4A . . 109.3 ?
N1 C4 H4A . . 109.3 ?
C3 C4 H4B . . 109.3 ?
N1 C4 H4B . . 109.3 ?
H4A C4 H4B . . 108.0 ?
C3 C5 H5A . . 109.5 ?
C3 C5 H5B . . 109.5 ?
H5A C5 H5B . . 109.5 ?
C3 C5 H5C . . 109.5 ?
H5A C5 H5C . . 109.5 ?
H5B C5 H5C . . 109.5 ?
C1 N1 C4 . . 111.8(3) ?
C1 N1 H1A . . 109.3 ?
C4 N1 H1A . . 109.3 ?
C1 N1 H1B . . 109.3 ?
C4 N1 H1B . . 109.3 ?
H1A N1 H1B . . 107.9 ?
C2 N2 C3 . . 112.7(2) ?
C2 N2 H2A . . 109.0 ?
C3 N2 H2A . . 109.0 ?
C2 N2 H2B . . 109.0 ?
C3 N2 H2B . . 109.0 ?
H2A N2 H2B . . 107.8 ?
Cl4 Zn1 Cl1 . . 111.20(4) ?
Cl4 Zn1 Cl3 . . 113.67(4) ?
Cl1 Zn1 Cl3 . . 108.70(4) ?
Cl4 Zn1 Cl2 . . 111.39(5) ?
Cl1 Zn1 Cl2 . . 106.39(4) ?
Cl3 Zn1 Cl2 . . 105.07(4) ?

loop_
_geom_bond_atom_site_label_1
_geom_bond_atom_site_label_2
_geom_bond_site_symmetry_2
_geom_bond_distance
_geom_bond_publ_flag
C1 C2 . 1.470(5) ?
C1 N1 . 1.482(4) ?
C1 H1C . 0.9700 ?
C1 H1D . 0.9700 ?
C2 N2 . 1.496(4) ?
C2 H2C . 0.9700 ?
C2 H2D . 0.9700 ?
C3 C4 . 1.487(4) ?
C3 C5 . 1.505(4) ?
C3 N2 . 1.509(4) ?
C3 H3 . 0.9800 ?
C4 N1 . 1.495(4) ?
C4 H4A . 0.9700 ?
C4 H4B . 0.9700 ?
C5 H5A . 0.9600 ?
C5 H5B . 0.9600 ?
C5 H5C . 0.9600 ?
Cl1 Zn1 . 2.2616(10) ?
Cl2 Zn1 . 2.2895(10) ?
Cl3 Zn1 . 2.2702(11) ?
Cl4 Zn1 . 2.2480(12) ?
N1 H1A . 0.9000 ?
N1 H1B . 0.9000 ?
N2 H2A . 0.9000 ?
N2 H2B . 0.9000 ?

loop_
_geom_hbond_atom_site_label_D
_geom_hbond_atom_site_label_H
_geom_hbond_atom_site_label_A
_geom_hbond_site_symmetry_A
_geom_hbond_distance_DH
_geom_hbond_distance_HA
_geom_hbond_distance_DA
_geom_hbond_angle_DHA
_geom_hbond_publ_flag
N1 H1A Cl2 1_556 0.90 2.48 3.346(3) 161 y
N1 H1B Cl3 3_556 0.90 2.55 3.284(3) 140 y
N1 H1B Cl1 3_556 0.90 2.72 3.322(3) 125 y
N2 H2A Cl4 . 0.90 2.25 3.150(3) 174 y
N2 H2B Cl2 4_666 0.90 2.48 3.199(3) 137 y
N2 H2B Cl3 4_666 0.90 2.77 3.444(3) 133 y

loop_
_geom_torsion_atom_site_label_1
_geom_torsion_atom_site_label_2
_geom_torsion_atom_site_label_3
_geom_torsion_atom_site_label_4
_geom_torsion_site_symmetry_1
_geom_torsion_site_symmetry_2
_geom_torsion_site_symmetry_3
_geom_torsion_site_symmetry_4
_geom_torsion
_geom_torsion_publ_flag
N1 C1 C2 N2 . . . . -55.8(4) ?
C5 C3 C4 N1 . . . . 175.0(3) ?
N2 C3 C4 N1 . . . . 54.6(4) ?
C2 C1 N1 C4 . . . . 57.2(4) ?
C3 C4 N1 C1 . . . . -57.4(4) ?
C1 C2 N2 C3 . . . . 55.8(4) ?
C4 C3 N2 C2 . . . . -54.5(4) ?
C5 C3 N2 C2 . . . . -177.2(3) ?
